data_4328402
loop_
_publ_author_name
'Lin Qin'
'Liao-Yuan Yao'
'Shu-Yan Yu'

_publ_section_title
;
 Self-Assembly of [M8L4] and [M4L2] Fluorescent Metallomacrocycles with
 Carbazole-Based Dipyrazole Ligands
;
_journal_name_full 'Inorganic Chemistry'
_journal_page_first 2443
_journal_page_last 2453
_journal_paper_doi 10.1021/ic202407b
_journal_volume 51
_journal_year 2012
_chemical_formula_moiety 'C94 H74 N18 Pd4, 4(B F4)'
_chemical_formula_sum 'C94 H74 B4 F16 N18 Pd4'
_chemical_formula_weight 2228.55
_chemical_name_systematic
; 
 ? 
;
_space_group_IT_number 60
_symmetry_cell_setting orthorhombic
_symmetry_space_group_name_Hall '-P 2n 2ab'
_symmetry_space_group_name_H-M 'P b c n'
_atom_sites_solution_hydrogens geom
_atom_sites_solution_primary direct
_atom_sites_solution_secondary difmap
_audit_creation_method SHELXL-97
_cell_angle_alpha 90.00
_cell_angle_beta 90.00
_cell_angle_gamma 90.00
_cell_formula_units_Z 4
_cell_length_a 21.622(2)
_cell_length_b 30.812(3)
_cell_length_c 22.008(2)
_cell_measurement_reflns_used 5372
_cell_measurement_temperature 291(2)
_cell_measurement_theta_max 24.86
_cell_measurement_theta_min 2.11
_cell_volume 14662(2)
_computing_cell_refinement SMART
_computing_data_collection 'SMART (Bruker, 2000)'
_computing_data_reduction 'SAINT (Bruker, 2000)'
_computing_molecular_graphics SHELXTL
_computing_publication_material SHELXTL
_computing_structure_refinement SHELXTL
_computing_structure_solution 'SHELXTL (Bruker, 2000)'
_diffrn_ambient_temperature 291(2)
_diffrn_measured_fraction_theta_full 1.000
_diffrn_measured_fraction_theta_max 1.000
_diffrn_measurement_device_type 'Bruker Smart Aepex CCD'
_diffrn_measurement_method 'phi and omega scans'
_diffrn_radiation_monochromator graphite
_diffrn_radiation_source 'sealed tube'
_diffrn_radiation_type MoK\a
_diffrn_radiation_wavelength 0.71073
_diffrn_reflns_av_R_equivalents 0.0616
_diffrn_reflns_av_sigmaI/netI 0.0923
_diffrn_reflns_limit_h_max 26
_diffrn_reflns_limit_h_min -26
_diffrn_reflns_limit_k_max 38
_diffrn_reflns_limit_k_min -28
_diffrn_reflns_limit_l_max 27
_diffrn_reflns_limit_l_min -27
_diffrn_reflns_number 91437
_diffrn_reflns_theta_full 26.00
_diffrn_reflns_theta_max 26.00
_diffrn_reflns_theta_min 1.15
_exptl_absorpt_coefficient_mu 0.539
_exptl_absorpt_correction_T_max 0.8906
_exptl_absorpt_correction_T_min 0.8636
_exptl_absorpt_correction_type multi-scan
_exptl_absorpt_process_details 'SADABS; Bruker, 2000'
_exptl_crystal_colour yellow
_exptl_crystal_density_diffrn 1.010
_exptl_crystal_description block
_exptl_crystal_F_000 4448
_exptl_crystal_size_max 0.28
_exptl_crystal_size_mid 0.24
_exptl_crystal_size_min 0.22
_refine_diff_density_max 0.469
_refine_diff_density_min -0.327
_refine_diff_density_rms 0.093
_refine_ls_extinction_method none
_refine_ls_goodness_of_fit_ref 1.068
_refine_ls_hydrogen_treatment constr
_refine_ls_matrix_type full
_refine_ls_number_parameters 618
_refine_ls_number_reflns 14421
_refine_ls_number_restraints 0
_refine_ls_restrained_S_all 1.068
_refine_ls_R_factor_all 0.0756
_refine_ls_R_factor_gt 0.0535
_refine_ls_shift/su_max 0.000
_refine_ls_shift/su_mean 0.000
_refine_ls_structure_factor_coef Fsqd
_refine_ls_weighting_details 'calc w=1/[\s^2^(Fo^2^)+(0.06P)^2^+1.99P] where P=(Fo^2^+2Fc^2^)/3'
_refine_ls_weighting_scheme calc
_refine_ls_wR_factor_gt 0.1268
_refine_ls_wR_factor_ref 0.1325
_reflns_number_gt 8438
_reflns_number_total 14421
_reflns_threshold_expression >2sigma(I)
_cod_data_source_file ic202407b_si_002_2.cif
_cod_data_source_block yyy
_cod_database_code 4328402

loop_
_symmetry_equiv_pos_as_xyz
'x, y, z'
'-x+1/2, -y+1/2, z+1/2'
'x+1/2, -y+1/2, -z'
'-x, y, -z+1/2'
'-x, -y, -z'
'x-1/2, y-1/2, -z-1/2'
'-x-1/2, y-1/2, z'
'x, -y, z-1/2'

loop_
_atom_site_label
_atom_site_type_symbol
_atom_site_fract_x
_atom_site_fract_y
_atom_site_fract_z
_atom_site_U_iso_or_equiv
_atom_site_adp_type
_atom_site_occupancy
_atom_site_symmetry_multiplicity
_atom_site_calc_flag
_atom_site_refinement_flags
B1 B 0.1787(2) 0.91871(15) 0.3909(2) 0.0438(10) Uani 1 1 d .
B2 B 0.3826(2) 0.91688(14) 0.2543(2) 0.0431(10) Uani 1 1 d .
C1 C 0.35860(17) 0.82443(12) 0.36501(17) 0.0418(9) Uani 1 1 d .
H1 H 0.3963 0.8345 0.3797 0.050 Uiso 1 1 calc R
C2 C 0.3532(2) 0.81014(13) 0.3048(2) 0.0540(11) Uani 1 1 d .
H2 H 0.3875 0.8105 0.2794 0.065 Uiso 1 1 calc R
C3 C 0.2964(2) 0.79536(14) 0.28288(19) 0.0531(10) Uani 1 1 d .
H3 H 0.2930 0.7867 0.2426 0.064 Uiso 1 1 calc R
C4 C 0.24595(16) 0.79353(13) 0.31976(18) 0.0460(9) Uani 1 1 d .
C5 C 0.18894(19) 0.77829(13) 0.3000(2) 0.0512(10) Uani 1 1 d .
H5 H 0.1853 0.7672 0.2608 0.061 Uiso 1 1 calc R
C6 C 0.13761(17) 0.77915(12) 0.33720(17) 0.0444(9) Uani 1 1 d .
H6 H 0.0993 0.7704 0.3225 0.053 Uiso 1 1 calc R
C7 C 0.1439(2) 0.79347(14) 0.3974(2) 0.0543(11) Uani 1 1 d .
C8 C 0.09356(18) 0.79376(13) 0.43648(17) 0.0453(9) Uani 1 1 d .
H8 H 0.0552 0.7846 0.4224 0.054 Uiso 1 1 calc R
C9 C 0.0994(2) 0.80748(13) 0.49604(19) 0.0527(10) Uani 1 1 d .
H9 H 0.0656 0.8071 0.5223 0.063 Uiso 1 1 calc R
C10 C 0.1564(2) 0.82176(15) 0.5156(2) 0.0551(11) Uani 1 1 d .
H10 H 0.1606 0.8315 0.5554 0.066 Uiso 1 1 calc R
C11 C 0.20112(17) 0.80739(12) 0.41762(16) 0.0404(8) Uani 1 1 d .
C12 C 0.25285(18) 0.80753(13) 0.37938(19) 0.0497(10) Uani 1 1 d .
C13 C 0.39979(18) 0.96872(12) 0.41826(18) 0.0437(9) Uani 1 1 d .
H13 H 0.4310 0.9480 0.4212 0.052 Uiso 1 1 calc R
C14 C 0.40222(18) 0.99973(13) 0.37210(18) 0.0451(9) Uani 1 1 d .
H14 H 0.4346 0.9998 0.3443 0.054 Uiso 1 1 calc R
C15 C 0.35454(16) 1.03099(13) 0.36843(17) 0.0423(9) Uani 1 1 d .
H15 H 0.3560 1.0520 0.3382 0.051 Uiso 1 1 calc R
C16 C 0.30602(16) 1.03084(12) 0.40891(17) 0.0384(8) Uani 1 1 d .
C17 C 0.26138(16) 1.06198(13) 0.40621(17) 0.0434(9) Uani 1 1 d .
H17 H 0.2629 1.0832 0.3762 0.052 Uiso 1 1 calc R
C18 C 0.21387(18) 1.06199(13) 0.44806(18) 0.0440(9) Uani 1 1 d .
H18 H 0.1837 1.0834 0.4460 0.053 Uiso 1 1 calc R
C19 C 0.21017(16) 1.03058(13) 0.49331(16) 0.0396(8) Uani 1 1 d .
C20 C 0.16157(17) 1.03079(12) 0.53538(17) 0.0409(8) Uani 1 1 d .
H20 H 0.1310 1.0520 0.5336 0.049 Uiso 1 1 calc R
C21 C 0.15980(18) 0.99877(13) 0.57974(19) 0.0468(9) Uani 1 1 d .
H21 H 0.1275 0.9983 0.6076 0.056 Uiso 1 1 calc R
C22 C 0.20561(14) 0.96772(12) 0.58270(17) 0.0386(8) Uani 1 1 d .
H22 H 0.2041 0.9469 0.6133 0.046 Uiso 1 1 calc R
C23 C 0.25611(16) 0.99913(13) 0.49536(15) 0.0390(8) Uani 1 1 d .
C24 C 0.3045(2) 0.99939(15) 0.45381(19) 0.0521(10) Uani 1 1 d .
C25 C 0.4446(2) 0.77488(15) 0.49066(19) 0.0565(12) Uani 1 1 d .
H25A H 0.4535 0.7726 0.4481 0.085 Uiso 1 1 calc R
H25B H 0.4063 0.7604 0.4993 0.085 Uiso 1 1 calc R
H25C H 0.4773 0.7616 0.5136 0.085 Uiso 1 1 calc R
C26 C 0.43905(19) 0.82345(14) 0.50860(18) 0.0498(10) Uani 1 1 d .
C27 C 0.48815(19) 0.85174(15) 0.52462(19) 0.0516(10) Uani 1 1 d .
C28 C 0.46238(18) 0.89393(13) 0.53134(18) 0.0464(9) Uani 1 1 d .
C29 C 0.48825(17) 0.93739(13) 0.54925(18) 0.0447(9) Uani 1 1 d .
H29A H 0.4965 0.9376 0.5921 0.067 Uiso 1 1 calc R
H29B H 0.4588 0.9597 0.5396 0.067 Uiso 1 1 calc R
H29C H 0.5260 0.9426 0.5274 0.067 Uiso 1 1 calc R
C30 C 0.55061(18) 0.83906(13) 0.53593(19) 0.0475(9) Uani 1 1 d .
C31 C 0.58450(19) 0.82219(12) 0.48771(17) 0.0442(9) Uani 1 1 d .
H31 H 0.5658 0.8185 0.4500 0.053 Uiso 1 1 calc R
C32 C 0.64566(18) 0.81083(14) 0.49536(17) 0.0454(9) Uani 1 1 d .
H32 H 0.6683 0.7997 0.4630 0.055 Uiso 1 1 calc R
C33 C 0.67333(19) 0.81625(15) 0.55259(19) 0.0518(10) Uani 1 1 d .
C34 C 0.63942(19) 0.83288(13) 0.59993(18) 0.0476(9) Uani 1 1 d .
C35 C 0.57885(17) 0.84459(14) 0.59279(18) 0.0473(10) Uani 1 1 d .
H35 H 0.5567 0.8561 0.6252 0.057 Uiso 1 1 calc R
C36 C 0.78655(18) 0.79545(15) 0.53264(18) 0.0497(10) Uani 1 1 d .
H36A H 0.7760 0.7691 0.5119 0.075 Uiso 1 1 calc R
H36B H 0.8226 0.7907 0.5573 0.075 Uiso 1 1 calc R
H36C H 0.7950 0.8178 0.5034 0.075 Uiso 1 1 calc R
C37 C 0.7382(2) 0.81910(15) 0.6345(2) 0.0553(11) Uani 1 1 d .
C38 C 0.78705(17) 0.81644(14) 0.67414(17) 0.0466(9) Uani 1 1 d .
H38 H 0.8252 0.8065 0.6605 0.056 Uiso 1 1 calc R
C39 C 0.77982(19) 0.82869(13) 0.73537(18) 0.0482(9) Uani 1 1 d .
H39 H 0.8130 0.8271 0.7622 0.058 Uiso 1 1 calc R
C40 C 0.72238(18) 0.84323(13) 0.75523(18) 0.0488(10) Uani 1 1 d .
C41 C 0.67193(19) 0.84585(13) 0.71510(17) 0.0466(9) Uani 1 1 d .
H41 H 0.6338 0.8561 0.7285 0.056 Uiso 1 1 calc R
C42 C 0.67984(19) 0.83293(14) 0.6554(2) 0.0524(10) Uani 1 1 d .
C43 C 0.73652(17) 0.77785(12) 0.86852(18) 0.0431(9) Uani 1 1 d .
H43A H 0.6999 0.7617 0.8588 0.065 Uiso 1 1 calc R
H43B H 0.7515 0.7692 0.9078 0.065 Uiso 1 1 calc R
H43C H 0.7677 0.7722 0.8385 0.065 Uiso 1 1 calc R
C44 C 0.7217(2) 0.82538(14) 0.86927(18) 0.0505(10) Uani 1 1 d .
C45 C 0.71477(17) 0.85492(12) 0.82032(17) 0.0436(9) Uani 1 1 d .
C46 C 0.70010(18) 0.89597(13) 0.84274(17) 0.0454(9) Uani 1 1 d .
C47 C 0.6843(2) 0.93797(14) 0.8105(2) 0.0560(11) Uani 1 1 d .
H47A H 0.6426 0.9366 0.7956 0.084 Uiso 1 1 calc R
H47B H 0.7122 0.9422 0.7771 0.084 Uiso 1 1 calc R
H47C H 0.6881 0.9618 0.8384 0.084 Uiso 1 1 calc R
F1 F 0.15924(10) 0.91193(7) 0.44677(10) 0.0488(5) Uani 1 1 d .
F2 F 0.15438(10) 0.89190(7) 0.35236(10) 0.0500(5) Uani 1 1 d .
F3 F 0.16551(10) 0.95871(7) 0.37545(10) 0.0465(5) Uani 1 1 d .
F4 F 0.24037(10) 0.91474(7) 0.38885(10) 0.0501(5) Uani 1 1 d .
F5 F 0.32294(10) 0.92068(7) 0.26674(11) 0.0500(5) Uani 1 1 d .
F6 F 0.39351(10) 0.88581(7) 0.21680(10) 0.0504(5) Uani 1 1 d .
F7 F 0.40269(11) 0.95467(7) 0.23352(10) 0.0521(6) Uani 1 1 d .
F8 F 0.41458(9) 0.90882(7) 0.30569(10) 0.0476(5) Uani 1 1 d .
N1 N 0.30774(15) 0.82344(11) 0.40182(15) 0.0480(8) Uani 1 1 d .
N2 N 0.20824(15) 0.82214(12) 0.47742(14) 0.0471(8) Uani 1 1 d .
N3 N 0.35062(14) 0.96830(11) 0.46050(15) 0.0465(8) Uani 1 1 d .
N4 N 0.25422(14) 0.96677(11) 0.54093(15) 0.0456(8) Uani 1 1 d .
N5 N 0.38434(15) 0.84759(10) 0.50362(15) 0.0457(8) Uani 1 1 d .
N6 N 0.39785(15) 0.89112(11) 0.51779(15) 0.0461(8) Uani 1 1 d .
N7 N 0.73520(14) 0.80873(11) 0.57105(14) 0.0457(8) Uani 1 1 d .
N8 N 0.71159(17) 0.84894(11) 0.92394(15) 0.0523(9) Uani 1 1 d .
N9 N 0.69628(16) 0.89337(11) 0.90738(15) 0.0499(8) Uani 1 1 d .
Pd1 Pd 0.298546(15) 0.831950(11) 0.491873(14) 0.04852(10) Uani 1 1 d .
Pd2 Pd 0.328031(15) 0.929696(11) 0.529571(14) 0.04874(10) Uani 1 1 d .

loop_
_atom_site_aniso_label
_atom_site_aniso_U_11
_atom_site_aniso_U_22
_atom_site_aniso_U_33
_atom_site_aniso_U_23
_atom_site_aniso_U_13
_atom_site_aniso_U_12
B1 0.045(2) 0.041(3) 0.046(2) -0.0108(19) -0.0104(18) 0.0136(19)
B2 0.044(2) 0.042(3) 0.043(2) -0.001(2) 0.0001(18) 0.0067(19)
C1 0.0388(19) 0.040(2) 0.046(2) 0.0192(16) -0.0074(15) -0.0082(15)
C2 0.055(2) 0.041(2) 0.067(3) -0.021(2) 0.030(2) -0.0011(18)
C3 0.058(3) 0.051(3) 0.051(2) -0.0159(18) 0.0066(19) -0.0117(19)
C4 0.0297(18) 0.059(3) 0.050(2) -0.0019(18) -0.0090(15) 0.0088(16)
C5 0.049(2) 0.047(3) 0.058(2) -0.0137(19) 0.0009(18) -0.0147(18)
C6 0.0419(19) 0.050(2) 0.0409(19) 0.0156(17) -0.0190(15) -0.0109(16)
C7 0.049(2) 0.048(3) 0.066(3) -0.020(2) 0.011(2) -0.0229(19)
C8 0.047(2) 0.049(2) 0.0401(19) 0.0224(17) -0.0099(17) -0.0134(17)
C9 0.056(3) 0.045(2) 0.057(2) -0.0121(19) -0.0067(18) -0.020(2)
C10 0.053(2) 0.053(3) 0.060(2) -0.017(2) 0.000(2) -0.014(2)
C11 0.046(2) 0.040(2) 0.0352(17) 0.0128(15) -0.0063(15) -0.0015(16)
C12 0.042(2) 0.048(3) 0.058(2) -0.0105(18) 0.0131(17) -0.0166(18)
C13 0.0393(19) 0.038(2) 0.054(2) -0.0061(16) 0.0015(16) 0.0029(16)
C14 0.0374(19) 0.047(2) 0.051(2) -0.0074(18) 0.0113(16) -0.0068(16)
C15 0.0328(18) 0.049(2) 0.046(2) 0.0120(17) -0.0068(15) -0.0079(15)
C16 0.0327(18) 0.037(2) 0.045(2) -0.0017(16) -0.0001(15) -0.0105(14)
C17 0.0308(17) 0.054(2) 0.045(2) 0.0028(17) -0.0062(15) -0.0125(16)
C18 0.0398(19) 0.044(2) 0.048(2) -0.0126(17) -0.0051(16) 0.0012(16)
C19 0.0294(17) 0.049(2) 0.0399(19) -0.0124(16) -0.0047(14) 0.0010(15)
C20 0.0373(19) 0.032(2) 0.054(2) -0.0136(16) -0.0007(16) 0.0006(15)
C21 0.0417(19) 0.041(2) 0.058(2) -0.0098(18) 0.0136(18) 0.0008(17)
C22 0.0232(15) 0.049(2) 0.0440(18) 0.0087(16) -0.0079(14) -0.0102(14)
C23 0.0329(18) 0.050(2) 0.0338(17) -0.0110(15) 0.0018(14) -0.0046(16)
C24 0.048(2) 0.058(3) 0.050(2) 0.0051(19) 0.0115(19) 0.0077(19)
C25 0.060(3) 0.066(3) 0.043(2) -0.026(2) -0.0202(19) 0.020(2)
C26 0.044(2) 0.058(3) 0.048(2) -0.0192(19) 0.0107(17) 0.0037(18)
C27 0.045(2) 0.063(3) 0.048(2) -0.0177(19) -0.0109(17) 0.0079(19)
C28 0.040(2) 0.049(2) 0.051(2) 0.0061(17) 0.0132(17) -0.0009(17)
C29 0.0327(18) 0.051(2) 0.051(2) 0.0078(17) 0.0089(16) -0.0114(16)
C30 0.037(2) 0.051(2) 0.054(2) 0.0117(18) -0.0025(17) -0.0002(17)
C31 0.050(2) 0.042(2) 0.0399(19) 0.0112(16) -0.0121(17) -0.0036(17)
C32 0.033(2) 0.056(2) 0.047(2) -0.0016(17) 0.0078(15) -0.0127(17)
C33 0.048(2) 0.059(3) 0.048(2) -0.0014(19) -0.0111(18) 0.0047(19)
C34 0.052(2) 0.045(2) 0.046(2) 0.0005(18) -0.0044(17) -0.0046(18)
C35 0.0339(18) 0.061(3) 0.047(2) 0.0184(18) 0.0028(15) -0.0144(16)
C36 0.039(2) 0.063(3) 0.047(2) -0.0179(18) -0.0058(16) -0.0034(18)
C37 0.050(2) 0.058(3) 0.057(2) -0.019(2) -0.0126(19) 0.0116(19)
C38 0.0374(19) 0.057(3) 0.045(2) 0.0152(18) 0.0027(16) 0.0101(17)
C39 0.047(2) 0.050(3) 0.048(2) 0.0017(18) -0.0065(17) -0.0007(18)
C40 0.043(2) 0.054(3) 0.050(2) -0.0103(18) 0.0120(17) -0.0242(18)
C41 0.055(2) 0.047(2) 0.0374(19) 0.0086(16) 0.0024(17) 0.0132(18)
C42 0.049(2) 0.055(3) 0.053(2) -0.0179(19) -0.0080(18) 0.0080(19)
C43 0.0359(18) 0.043(2) 0.051(2) 0.0053(17) -0.0099(16) -0.0137(16)
C44 0.056(2) 0.051(3) 0.044(2) -0.0091(18) -0.0187(18) -0.0154(19)
C45 0.045(2) 0.039(2) 0.0468(19) -0.0081(17) -0.0201(16) -0.0102(16)
C46 0.047(2) 0.048(2) 0.0408(19) -0.0008(17) 0.0174(17) -0.0003(17)
C47 0.048(2) 0.057(3) 0.062(3) 0.013(2) 0.0179(19) 0.0136(19)
F1 0.0481(12) 0.0464(13) 0.0518(13) 0.0123(10) 0.0115(10) 0.0165(10)
F2 0.0444(12) 0.0520(14) 0.0536(13) -0.0115(10) 0.0007(10) -0.0134(10)
F3 0.0458(12) 0.0491(14) 0.0447(12) 0.0057(9) -0.0030(9) 0.0079(10)
F4 0.0441(12) 0.0523(14) 0.0539(13) 0.0013(10) -0.0066(10) -0.0109(10)
F5 0.0471(12) 0.0498(14) 0.0532(13) -0.0109(10) 0.0050(10) 0.0139(10)
F6 0.0493(13) 0.0519(13) 0.0499(12) -0.0137(10) -0.0040(10) 0.0153(10)
F7 0.0486(12) 0.0568(15) 0.0508(13) 0.0105(11) -0.0138(10) 0.0094(11)
F8 0.0415(12) 0.0535(13) 0.0478(12) 0.0172(10) -0.0123(9) -0.0150(9)
N1 0.0404(17) 0.053(2) 0.0510(19) -0.0141(16) 0.0042(14) -0.0010(14)
N2 0.0485(19) 0.059(2) 0.0343(15) 0.0237(14) -0.0033(13) -0.0106(15)
N3 0.0310(15) 0.055(2) 0.0532(19) -0.0072(15) 0.0000(14) -0.0007(14)
N4 0.0370(16) 0.055(2) 0.0448(17) -0.0067(15) 0.0006(13) 0.0001(14)
N5 0.0401(17) 0.044(2) 0.0528(19) -0.0080(14) 0.0130(14) 0.0021(14)
N6 0.0346(16) 0.056(2) 0.0480(17) -0.0006(15) -0.0021(13) -0.0012(14)
N7 0.0371(16) 0.056(2) 0.0439(17) 0.0167(15) 0.0101(13) -0.0140(14)
N8 0.056(2) 0.052(2) 0.0493(19) 0.0050(15) -0.0131(16) 0.0195(16)
N9 0.0506(19) 0.051(2) 0.0483(18) 0.0027(15) -0.0067(15) 0.0001(15)
Pd1 0.04739(18) 0.0492(2) 0.04896(18) 0.00005(14) -0.00667(13) -0.01294(14)
Pd2 0.04612(17) 0.0534(2) 0.04675(17) -0.01399(14) 0.00469(13) 0.00147(14)

loop_
_atom_type_symbol
_atom_type_description
_atom_type_scat_dispersion_real
_atom_type_scat_dispersion_imag
_atom_type_scat_source
C C 0.0033 0.0016 'International Tables Vol C Tables 4.2.6.8 and 6.1.1.4'
H H 0.0000 0.0000 'International Tables Vol C Tables 4.2.6.8 and 6.1.1.4'
N N 0.0061 0.0033 'International Tables Vol C Tables 4.2.6.8 and 6.1.1.4'
B B 0.0013 0.0007 'International Tables Vol C Tables 4.2.6.8 and 6.1.1.4'
Pd Pd -0.9988 1.0072 'International Tables Vol C Tables 4.2.6.8 and 6.1.1.4'
F F 0.0171 0.0103 'International Tables Vol C Tables 4.2.6.8 and 6.1.1.4'

loop_
_geom_angle_atom_site_label_1
_geom_angle_atom_site_label_2
_geom_angle_atom_site_label_3
_geom_angle
_geom_angle_site_symmetry_1
_geom_angle_site_symmetry_3
F2 B1 F3 110.0(3) . .
F2 B1 F1 112.4(4) . .
F3 B1 F1 108.8(3) . .
F2 B1 F4 108.9(3) . .
F3 B1 F4 107.1(4) . .
F1 B1 F4 109.6(3) . .
F6 B2 F5 112.2(4) . .
F6 B2 F7 111.8(4) . .
F5 B2 F7 108.3(3) . .
F6 B2 F8 107.9(3) . .
F5 B2 F8 110.1(3) . .
F7 B2 F8 106.5(3) . .
N1 C1 C2 119.1(3) . .
N1 C1 H1 120.4 . .
C2 C1 H1 120.4 . .
C3 C2 C1 120.2(4) . .
C3 C2 H2 119.9 . .
C1 C2 H2 119.9 . .
C4 C3 C2 120.8(4) . .
C4 C3 H3 119.6 . .
C2 C3 H3 119.6 . .
C3 C4 C5 122.6(4) . .
C3 C4 C12 117.7(4) . .
C5 C4 C12 119.7(4) . .
C6 C5 C4 121.5(4) . .
C6 C5 H5 119.3 . .
C4 C5 H5 119.3 . .
C5 C6 C7 119.2(3) . .
C5 C6 H6 120.4 . .
C7 C6 H6 120.4 . .
C11 C7 C8 120.1(4) . .
C11 C7 C6 119.3(4) . .
C8 C7 C6 120.7(4) . .
C9 C8 C7 121.2(4) . .
C9 C8 H8 119.4 . .
C7 C8 H8 119.4 . .
C10 C9 C8 118.4(4) . .
C10 C9 H9 120.8 . .
C8 C9 H9 120.8 . .
C9 C10 N2 122.1(4) . .
C9 C10 H10 119.0 . .
N2 C10 H10 119.0 . .
C7 C11 C12 121.5(4) . .
C7 C11 N2 120.1(4) . .
C12 C11 N2 118.4(3) . .
N1 C12 C4 122.8(3) . .
N1 C12 C11 118.3(4) . .
C4 C12 C11 118.8(4) . .
C14 C13 N3 120.9(3) . .
C14 C13 H13 119.5 . .
N3 C13 H13 119.5 . .
C13 C14 C15 118.7(3) . .
C13 C14 H14 120.6 . .
C15 C14 H14 120.6 . .
C16 C15 C14 121.1(3) . .
C16 C15 H15 119.4 . .
C14 C15 H15 119.4 . .
C17 C16 C15 120.6(4) . .
C17 C16 C24 120.5(4) . .
C15 C16 C24 118.8(4) . .
C16 C17 C18 119.9(4) . .
C16 C17 H17 120.0 . .
C18 C17 H17 120.0 . .
C17 C18 C19 121.4(4) . .
C17 C18 H18 119.3 . .
C19 C18 H18 119.3 . .
C23 C19 C18 117.9(3) . .
C23 C19 C20 121.2(4) . .
C18 C19 C20 120.9(4) . .
C21 C20 C19 118.8(4) . .
C21 C20 H20 120.6 . .
C19 C20 H20 120.6 . .
C22 C21 C20 120.4(3) . .
C22 C21 H21 119.8 . .
C20 C21 H21 119.8 . .
C21 C22 N4 121.6(3) . .
C21 C22 H22 119.2 . .
N4 C22 H22 119.2 . .
C19 C23 C24 120.9(4) . .
C19 C23 N4 119.6(3) . .
C24 C23 N4 119.5(4) . .
C16 C24 C23 119.4(4) . .
C16 C24 N3 122.8(4) . .
C23 C24 N3 117.8(4) . .
C26 C25 H25A 109.5 . .
C26 C25 H25B 109.5 . .
H25A C25 H25B 109.5 . .
C26 C25 H25C 109.5 . .
H25A C25 H25C 109.5 . .
H25B C25 H25C 109.5 . .
N5 C26 C27 109.0(4) . .
N5 C26 C25 123.8(4) . .
C27 C26 C25 126.8(4) . .
C26 C27 C28 107.1(4) . .
C26 C27 C30 125.7(4) . .
C28 C27 C30 127.1(4) . .
C27 C28 N6 107.8(3) . .
C27 C28 C29 134.1(4) . .
N6 C28 C29 118.2(3) . .
C28 C29 H29A 109.5 . .
C28 C29 H29B 109.5 . .
H29A C29 H29B 109.5 . .
C28 C29 H29C 109.5 . .
H29A C29 H29C 109.5 . .
H29B C29 H29C 109.5 . .
C31 C30 C35 119.8(4) . .
C31 C30 C27 117.9(4) . .
C35 C30 C27 122.3(4) . .
C32 C31 C30 120.5(4) . .
C32 C31 H31 119.8 . .
C30 C31 H31 119.8 . .
C31 C32 C33 119.2(4) . .
C31 C32 H32 120.4 . .
C33 C32 H32 120.4 . .
C34 C33 C32 119.8(4) . .
C34 C33 N7 110.3(3) . .
C32 C33 N7 129.8(4) . .
C35 C34 C33 121.5(4) . .
C35 C34 C42 130.6(4) . .
C33 C34 C42 107.8(4) . .
C34 C35 C30 119.2(4) . .
C34 C35 H35 120.4 . .
C30 C35 H35 120.4 . .
N7 C36 H36A 109.5 . .
N7 C36 H36B 109.5 . .
H36A C36 H36B 109.5 . .
N7 C36 H36C 109.5 . .
H36A C36 H36C 109.5 . .
H36B C36 H36C 109.5 . .
C38 C37 C42 119.9(4) . .
C38 C37 N7 129.9(4) . .
C42 C37 N7 110.2(3) . .
C37 C38 C39 120.5(4) . .
C37 C38 H38 119.8 . .
C39 C38 H38 119.8 . .
C40 C39 C38 119.1(4) . .
C40 C39 H39 120.5 . .
C38 C39 H39 120.5 . .
C39 C40 C41 120.9(4) . .
C39 C40 C45 118.7(4) . .
C41 C40 C45 120.4(4) . .
C42 C41 C40 119.0(4) . .
C42 C41 H41 120.5 . .
C40 C41 H41 120.5 . .
C41 C42 C37 120.5(4) . .
C41 C42 C34 134.5(4) . .
C37 C42 C34 104.8(3) . .
C44 C43 H43A 109.5 . .
C44 C43 H43B 109.5 . .
H43A C43 H43B 109.5 . .
C44 C43 H43C 109.5 . .
H43A C43 H43C 109.5 . .
H43B C43 H43C 109.5 . .
C45 C44 N8 107.4(4) . .
C45 C44 C43 129.9(4) . .
N8 C44 C43 122.7(4) . .
C46 C45 C44 109.7(3) . .
C46 C45 C40 125.9(4) . .
C44 C45 C40 124.4(4) . .
C45 C46 N9 108.4(3) . .
C45 C46 C47 131.3(4) . .
N9 C46 C47 120.1(3) . .
C46 C47 H47A 109.5 . .
C46 C47 H47B 109.5 . .
H47A C47 H47B 109.5 . .
C46 C47 H47C 109.5 . .
H47A C47 H47C 109.5 . .
H47B C47 H47C 109.5 . .
C1 N1 C12 119.3(3) . .
C1 N1 Pd1 131.4(3) . .
C12 N1 Pd1 108.4(3) . .
C11 N2 C10 118.2(3) . .
C11 N2 Pd1 107.8(2) . .
C10 N2 Pd1 133.4(3) . .
C24 N3 C13 117.6(3) . .
C24 N3 Pd2 108.5(3) . .
C13 N3 Pd2 133.8(3) . .
C22 N4 C23 118.3(3) . .
C22 N4 Pd2 134.6(3) . .
C23 N4 Pd2 107.1(2) . .
C26 N5 N6 108.2(3) . .
C26 N5 Pd1 133.5(3) . .
N6 N5 Pd1 117.8(2) . .
N5 N6 C28 107.9(3) . .
N5 N6 Pd2 116.9(2) . .
C28 N6 Pd2 134.0(3) . .
C33 N7 C37 106.6(3) . .
C33 N7 C36 126.9(3) . .
C37 N7 C36 126.5(3) . .
C44 N8 N9 107.7(3) . .
C44 N8 Pd1 133.5(3) . 4_656
N9 N8 Pd1 117.9(2) . 4_656
C46 N9 N8 106.8(3) . .
C46 N9 Pd2 136.6(3) . 4_656
N8 N9 Pd2 116.4(2) . 4_656
N5 Pd1 N8 85.03(14) . 4_656
N5 Pd1 N2 174.12(14) . .
N8 Pd1 N2 94.73(14) 4_656 .
N5 Pd1 N1 93.98(13) . .
N8 Pd1 N1 171.77(15) 4_656 .
N2 Pd1 N1 85.41(13) . .
N5 Pd1 Pd2 62.49(9) . .
N8 Pd1 Pd2 61.23(10) 4_656 .
N2 Pd1 Pd2 112.28(11) . .
N1 Pd1 Pd2 111.11(10) . .
N9 Pd2 N6 87.18(15) 4_656 .
N9 Pd2 N4 91.44(15) 4_656 .
N6 Pd2 N4 177.37(14) . .
N9 Pd2 N3 177.63(14) 4_656 .
N6 Pd2 N3 94.20(14) . .
N4 Pd2 N3 87.10(14) . .
N9 Pd2 Pd1 64.46(10) 4_656 .
N6 Pd2 Pd1 62.73(10) . .
N4 Pd2 Pd1 114.65(10) . .
N3 Pd2 Pd1 114.50(10) . .

loop_
_geom_bond_atom_site_label_1
_geom_bond_atom_site_label_2
_geom_bond_distance
_geom_bond_site_symmetry_2
B1 F2 1.295(5) .
B1 F3 1.310(5) .
B1 F1 1.317(5) .
B1 F4 1.340(5) .
B2 F6 1.287(5) .
B2 F5 1.323(5) .
B2 F7 1.325(5) .
B2 F8 1.348(5) .
C1 N1 1.366(5) .
C1 C2 1.401(6) .
C1 H1 0.9300 .
C2 C3 1.395(6) .
C2 H2 0.9300 .
C3 C4 1.361(6) .
C3 H3 0.9300 .
C4 C5 1.389(5) .
C4 C12 1.389(6) .
C5 C6 1.379(6) .
C5 H5 0.9300 .
C6 C7 1.404(6) .
C6 H6 0.9300 .
C7 C11 1.382(5) .
C7 C8 1.388(6) .
C8 C9 1.383(6) .
C8 H8 0.9300 .
C9 C10 1.378(6) .
C9 H9 0.9300 .
C10 N2 1.401(6) .
C10 H10 0.9300 .
C11 C12 1.400(5) .
C11 N2 1.401(5) .
C12 N1 1.376(5) .
C13 C14 1.396(6) .
C13 N3 1.412(5) .
C13 H13 0.9300 .
C14 C15 1.413(5) .
C14 H14 0.9300 .
C15 C16 1.376(5) .
C15 H15 0.9300 .
C16 C17 1.362(5) .
C16 C24 1.384(6) .
C17 C18 1.380(5) .
C17 H17 0.9300 .
C18 C19 1.391(6) .
C18 H18 0.9300 .
C19 C23 1.389(5) .
C19 C20 1.401(5) .
C20 C21 1.389(6) .
C20 H20 0.9300 .
C21 C22 1.379(5) .
C21 H21 0.9300 .
C22 N4 1.397(5) .
C22 H22 0.9300 .
C23 C24 1.390(5) .
C23 N4 1.415(5) .
C24 N3 1.390(5) .
C25 C26 1.552(6) .
C25 H25A 0.9600 .
C25 H25B 0.9600 .
C25 H25C 0.9600 .
C26 N5 1.401(5) .
C26 C27 1.418(6) .
C27 C28 1.422(6) .
C27 C30 1.428(5) .
C28 N6 1.429(5) .
C28 C29 1.504(6) .
C29 H29A 0.9600 .
C29 H29B 0.9600 .
C29 H29C 0.9600 .
C30 C31 1.390(6) .
C30 C35 1.403(6) .
C31 C32 1.378(6) .
C31 H31 0.9300 .
C32 C33 1.404(5) .
C32 H32 0.9300 .
C33 C34 1.373(6) .
C33 N7 1.417(5) .
C34 C35 1.368(6) .
C34 C42 1.501(6) .
C35 H35 0.9300 .
C36 N7 1.454(5) .
C36 H36A 0.9600 .
C36 H36B 0.9600 .
C36 H36C 0.9600 .
C37 C38 1.373(6) .
C37 C42 1.409(6) .
C37 N7 1.433(5) .
C38 C39 1.408(6) .
C38 H38 0.9300 .
C39 C40 1.391(6) .
C39 H39 0.9300 .
C40 C41 1.406(6) .
C40 C45 1.486(5) .
C41 C42 1.384(6) .
C41 H41 0.9300 .
C43 C44 1.499(6) .
C43 H43A 0.9600 .
C43 H43B 0.9600 .
C43 H43C 0.9600 .
C44 C45 1.418(6) .
C44 N8 1.422(5) .
C45 C46 1.394(5) .
C46 N9 1.427(5) .
C46 C47 1.515(6) .
C47 H47A 0.9600 .
C47 H47B 0.9600 .
C47 H47C 0.9600 .
N1 Pd1 2.009(3) .
N2 Pd1 2.001(3) .
N3 Pd2 1.991(4) .
N4 Pd2 1.979(3) .
N5 N6 1.408(5) .
N5 Pd1 1.934(3) .
N6 Pd2 1.939(3) .
N8 N9 1.455(5) .
N8 Pd1 1.938(3) 4_656
N9 Pd2 1.859(4) 4_656
Pd1 N8 1.938(3) 4_656
Pd1 Pd2 3.1883(5) .
Pd2 N9 1.859(4) 4_656

loop_
_geom_torsion_atom_site_label_1
_geom_torsion_atom_site_label_2
_geom_torsion_atom_site_label_3
_geom_torsion_atom_site_label_4
_geom_torsion
_geom_torsion_site_symmetry_1
_geom_torsion_site_symmetry_4
N1 C1 C2 C3 0.4(6) . .
C1 C2 C3 C4 -1.7(7) . .
C2 C3 C4 C5 -178.8(4) . .
C2 C3 C4 C12 1.0(7) . .
C3 C4 C5 C6 -176.1(4) . .
C12 C4 C5 C6 4.1(6) . .
C4 C5 C6 C7 -3.7(6) . .
C5 C6 C7 C11 1.6(6) . .
C5 C6 C7 C8 -178.4(4) . .
C11 C7 C8 C9 -0.5(6) . .
C6 C7 C8 C9 179.5(4) . .
C7 C8 C9 C10 1.3(6) . .
C8 C9 C10 N2 -1.0(7) . .
C8 C7 C11 C12 -180.0(4) . .
C6 C7 C11 C12 0.0(6) . .
C8 C7 C11 N2 -0.5(6) . .
C6 C7 C11 N2 179.5(4) . .
C3 C4 C12 N1 0.9(7) . .
C5 C4 C12 N1 -179.3(4) . .
C3 C4 C12 C11 177.8(4) . .
C5 C4 C12 C11 -2.4(6) . .
C7 C11 C12 N1 177.5(4) . .
N2 C11 C12 N1 -2.0(6) . .
C7 C11 C12 C4 0.4(6) . .
N2 C11 C12 C4 -179.1(4) . .
N3 C13 C14 C15 0.2(6) . .
C13 C14 C15 C16 -0.8(6) . .
C14 C15 C16 C17 177.8(3) . .
C14 C15 C16 C24 0.1(6) . .
C15 C16 C17 C18 -178.4(3) . .
C24 C16 C17 C18 -0.7(6) . .
C16 C17 C18 C19 -0.3(6) . .
C17 C18 C19 C23 0.3(5) . .
C17 C18 C19 C20 -179.7(3) . .
C23 C19 C20 C21 0.0(5) . .
C18 C19 C20 C21 180.0(3) . .
C19 C20 C21 C22 0.9(6) . .
C20 C21 C22 N4 -1.3(6) . .
C18 C19 C23 C24 0.6(5) . .
C20 C19 C23 C24 -179.4(4) . .
C18 C19 C23 N4 179.6(3) . .
C20 C19 C23 N4 -0.4(5) . .
C17 C16 C24 C23 1.6(6) . .
C15 C16 C24 C23 179.4(4) . .
C17 C16 C24 N3 -176.5(4) . .
C15 C16 C24 N3 1.2(6) . .
C19 C23 C24 C16 -1.6(6) . .
N4 C23 C24 C16 179.4(4) . .
C19 C23 C24 N3 176.7(4) . .
N4 C23 C24 N3 -2.3(6) . .
N5 C26 C27 C28 1.7(5) . .
C25 C26 C27 C28 174.1(4) . .
N5 C26 C27 C30 177.7(4) . .
C25 C26 C27 C30 -9.9(7) . .
C26 C27 C28 N6 -1.4(5) . .
C30 C27 C28 N6 -177.3(4) . .
C26 C27 C28 C29 177.9(4) . .
C30 C27 C28 C29 2.0(8) . .
C26 C27 C30 C31 65.5(6) . .
C28 C27 C30 C31 -119.4(5) . .
C26 C27 C30 C35 -116.9(5) . .
C28 C27 C30 C35 58.3(6) . .
C35 C30 C31 C32 0.0(6) . .
C27 C30 C31 C32 177.7(4) . .
C30 C31 C32 C33 0.4(6) . .
C31 C32 C33 C34 -0.3(6) . .
C31 C32 C33 N7 -177.2(4) . .
C32 C33 C34 C35 -0.2(7) . .
N7 C33 C34 C35 177.2(4) . .
C32 C33 C34 C42 177.4(4) . .
N7 C33 C34 C42 -5.2(5) . .
C33 C34 C35 C30 0.6(6) . .
C42 C34 C35 C30 -176.4(4) . .
C31 C30 C35 C34 -0.5(6) . .
C27 C30 C35 C34 -178.1(4) . .
C42 C37 C38 C39 -1.9(7) . .
N7 C37 C38 C39 179.6(4) . .
C37 C38 C39 C40 0.4(6) . .
C38 C39 C40 C41 -0.1(6) . .
C38 C39 C40 C45 178.3(4) . .
C39 C40 C41 C42 1.2(6) . .
C45 C40 C41 C42 -177.2(4) . .
C40 C41 C42 C37 -2.7(7) . .
C40 C41 C42 C34 -176.5(5) . .
C38 C37 C42 C41 3.1(7) . .
N7 C37 C42 C41 -178.2(4) . .
C38 C37 C42 C34 178.5(4) . .
N7 C37 C42 C34 -2.7(5) . .
C35 C34 C42 C41 -3.3(9) . .
C33 C34 C42 C41 179.3(5) . .
C35 C34 C42 C37 -177.8(4) . .
C33 C34 C42 C37 4.8(5) . .
N8 C44 C45 C46 -0.6(5) . .
C43 C44 C45 C46 179.2(4) . .
N8 C44 C45 C40 179.3(3) . .
C43 C44 C45 C40 -1.0(7) . .
C39 C40 C45 C46 117.2(5) . .
C41 C40 C45 C46 -64.3(5) . .
C39 C40 C45 C44 -62.6(5) . .
C41 C40 C45 C44 115.9(5) . .
C44 C45 C46 N9 -1.0(5) . .
C40 C45 C46 N9 179.2(3) . .
C44 C45 C46 C47 -175.9(4) . .
C40 C45 C46 C47 4.2(7) . .
C2 C1 N1 C12 1.5(6) . .
C2 C1 N1 Pd1 169.3(3) . .
C4 C12 N1 C1 -2.2(6) . .
C11 C12 N1 C1 -179.1(4) . .
C4 C12 N1 Pd1 -172.6(4) . .
C11 C12 N1 Pd1 10.5(5) . .
C7 C11 N2 C10 0.8(6) . .
C12 C11 N2 C10 -179.7(4) . .
C7 C11 N2 Pd1 172.9(3) . .
C12 C11 N2 Pd1 -7.6(4) . .
C9 C10 N2 C11 0.0(6) . .
C9 C10 N2 Pd1 -169.7(4) . .
C16 C24 N3 C13 -1.7(6) . .
C23 C24 N3 C13 -179.9(4) . .
C16 C24 N3 Pd2 -179.0(3) . .
C23 C24 N3 Pd2 2.8(5) . .
C14 C13 N3 C24 0.9(6) . .
C14 C13 N3 Pd2 177.4(3) . .
C21 C22 N4 C23 0.9(5) . .
C21 C22 N4 Pd2 178.9(3) . .
C19 C23 N4 C22 0.0(5) . .
C24 C23 N4 C22 178.9(4) . .
C19 C23 N4 Pd2 -178.5(3) . .
C24 C23 N4 Pd2 0.4(4) . .
C27 C26 N5 N6 -1.4(4) . .
C25 C26 N5 N6 -174.0(4) . .
C27 C26 N5 Pd1 -172.6(3) . .
C25 C26 N5 Pd1 14.7(6) . .
C26 N5 N6 C28 0.5(4) . .
Pd1 N5 N6 C28 173.3(2) . .
C26 N5 N6 Pd2 -168.6(2) . .
Pd1 N5 N6 Pd2 4.2(4) . .
C27 C28 N6 N5 0.6(4) . .
C29 C28 N6 N5 -178.8(3) . .
C27 C28 N6 Pd2 167.0(3) . .
C29 C28 N6 Pd2 -12.4(6) . .
C34 C33 N7 C37 3.4(5) . .
C32 C33 N7 C37 -179.4(5) . .
C34 C33 N7 C36 -173.4(4) . .
C32 C33 N7 C36 3.7(7) . .
C38 C37 N7 C33 178.4(5) . .
C42 C37 N7 C33 -0.2(5) . .
C38 C37 N7 C36 -4.8(8) . .
C42 C37 N7 C36 176.7(4) . .
C45 C44 N8 N9 1.8(4) . .
C43 C44 N8 N9 -178.0(3) . .
C45 C44 N8 Pd1 170.2(3) . 4_656
C43 C44 N8 Pd1 -9.6(6) . 4_656
C45 C46 N9 N8 2.1(4) . .
C47 C46 N9 N8 177.7(4) . .
C45 C46 N9 Pd2 -172.2(3) . 4_656
C47 C46 N9 Pd2 3.4(6) . 4_656
C44 N8 N9 C46 -2.4(4) . .
Pd1 N8 N9 C46 -172.8(3) 4_656 .
C44 N8 N9 Pd2 173.2(3) . 4_656
Pd1 N8 N9 Pd2 2.8(4) 4_656 4_656
C26 N5 Pd1 N8 108.0(4) . 4_656
N6 N5 Pd1 N8 -62.6(3) . 4_656
C26 N5 Pd1 N1 -80.2(4) . .
N6 N5 Pd1 N1 109.2(3) . .
C26 N5 Pd1 Pd2 168.0(4) . .
N6 N5 Pd1 Pd2 -2.6(2) . .
C11 N2 Pd1 N8 -178.0(2) . 4_656
C10 N2 Pd1 N8 -7.5(4) . 4_656
C11 N2 Pd1 N1 10.3(2) . .
C10 N2 Pd1 N1 -179.3(4) . .
C11 N2 Pd1 Pd2 121.2(2) . .
C10 N2 Pd1 Pd2 -68.3(4) . .
C1 N1 Pd1 N5 5.6(4) . .
C12 N1 Pd1 N5 174.5(3) . .
C1 N1 Pd1 N2 179.8(4) . .
C12 N1 Pd1 N2 -11.4(3) . .
C1 N1 Pd1 Pd2 67.6(4) . .
C12 N1 Pd1 Pd2 -123.5(3) . .
N5 N6 Pd2 N9 60.0(3) . 4_656
C28 N6 Pd2 N9 -105.4(4) . 4_656
N5 N6 Pd2 N3 -118.0(3) . .
C28 N6 Pd2 N3 76.5(4) . .
N5 N6 Pd2 Pd1 -2.6(2) . .
C28 N6 Pd2 Pd1 -168.0(4) . .
C22 N4 Pd2 N9 4.6(4) . 4_656
C23 N4 Pd2 N9 -177.2(2) . 4_656
C22 N4 Pd2 N3 -177.3(4) . .
C23 N4 Pd2 N3 0.9(2) . .
C22 N4 Pd2 Pd1 67.0(4) . .
C23 N4 Pd2 Pd1 -114.8(2) . .
C24 N3 Pd2 N6 175.7(3) . .
C13 N3 Pd2 N6 -1.0(4) . .
C24 N3 Pd2 N4 -2.0(3) . .
C13 N3 Pd2 N4 -178.7(4) . .
C24 N3 Pd2 Pd1 113.8(3) . .
C13 N3 Pd2 Pd1 -62.9(4) . .
N5 Pd1 Pd2 N9 -98.80(17) . 4_656
N8 Pd1 Pd2 N9 1.26(17) 4_656 4_656
N2 Pd1 Pd2 N9 84.17(15) . 4_656
N1 Pd1 Pd2 N9 177.93(16) . 4_656
N5 Pd1 Pd2 N6 1.87(16) . .
N8 Pd1 Pd2 N6 101.92(17) 4_656 .
N2 Pd1 Pd2 N6 -175.16(14) . .
N1 Pd1 Pd2 N6 -81.40(15) . .
N5 Pd1 Pd2 N4 -177.93(16) . .
N8 Pd1 Pd2 N4 -77.88(17) 4_656 .
N2 Pd1 Pd2 N4 5.04(14) . .
N1 Pd1 Pd2 N4 98.80(15) . .
N5 Pd1 Pd2 N3 83.56(15) . .
N8 Pd1 Pd2 N3 -176.39(16) 4_656 .
N2 Pd1 Pd2 N3 -93.47(14) . .
N1 Pd1 Pd2 N3 0.29(14) . .

loop_
_platon_squeeze_void_nr
_platon_squeeze_void_average_x
_platon_squeeze_void_average_y
_platon_squeeze_void_average_z
_platon_squeeze_void_volume
_platon_squeeze_void_count_electrons
_platon_squeeze_void_content
1 -0.010 -0.002 0.000 6838 1165 ' '
